data_2022964
loop_
_publ_author_name
'Plutenko, Maksym O.'
'Shylin, Sergii I.'
'Shova, Sergiu'
'Blinder, Aleksander V.'
'Fritsky, Igor O.'

_publ_section_title
;
 Crystal structure of a water oxidation catalyst solvate with composition
 (NH<sub>4</sub>)<sub>2</sub>[Fe<sup>IV</sup>(<i>L</i>-6H)]&#xb7;3CH<sub>3</sub>COOH
 (<i>L</i> = clathrochelate ligand).
;
_journal_coeditor_code WM5703
_journal_issue 'Pt 1'
_journal_name_full 'Acta crystallographica. Section E, Crystallographic communications'
_journal_page_first 25
_journal_page_last 28
_journal_paper_doi 10.1107/S2056989023010514
_journal_volume 80
_journal_year 2024
_chemical_formula_iupac '(N H4)2 [Fe (C12 H12 N12 O6)], 3C2 H4 O2'
_chemical_formula_moiety 'C12 H12 Fe N12 O6, 2(C H2 O), 2(C2 H4 O2), 2(H4 N)'
_chemical_formula_sum 'C18 H32 Fe N14 O12'
_chemical_formula_weight 692.42
_chemical_name_systematic
'Diammonium {\m-1,3,4,7,8,10,12,13,16,17,19,22-dodecaazatetracyclo[8.8.4.1^3,17^.1^8,12^]tetracosane-5,6,14,15,20,21-hexaonato}ferrate(IV) acetic acid trisolvate'
_space_group_crystal_system monoclinic
_space_group_IT_number 15
_space_group_name_Hall '-C 2yc'
_space_group_name_H-M_alt 'C 1 2/c 1'
_atom_sites_solution_hydrogens mixed
_audit_creation_method SHELXL-2018/3
_cell_angle_alpha 90
_cell_angle_beta 107.616(2)
_cell_angle_gamma 90
_cell_formula_units_Z 4
_cell_length_a 15.5352(2)
_cell_length_b 11.51780(10)
_cell_length_c 16.0472(2)
_cell_measurement_reflns_used 18947
_cell_measurement_temperature 120(2)
_cell_measurement_theta_max 34.5490
_cell_measurement_theta_min 3.7530
_cell_volume 2736.70(6)
_computing_cell_refinement
;
CrysAlisPro (Rigaku OD, 2015)
;
_computing_data_collection
;
CrysAlisPro (Rigaku OD, 2015)
;
_computing_data_reduction
;
CrysAlisPro (Rigaku OD, 2015)
;
_computing_molecular_graphics
;
CrystaMaker (CrystalMaker, 2017)
;
_computing_publication_material
;
publCIF (Westrip, 2010)
;
_computing_structure_refinement
;
SHELXL (Sheldrick, 2015b)
;
_computing_structure_solution
;
<i>SHELXT</i> (Sheldrick, 2015a)
;
_diffrn_ambient_temperature 120(2)
_diffrn_detector_area_resol_mean 16.0107
_diffrn_measured_fraction_theta_full 0.998
_diffrn_measured_fraction_theta_max 0.998
_diffrn_measurement_device_type 'Rigaku SuperNova, Single source at offset, Eos'
_diffrn_measurement_method '\f scans and \w scans with \k offset'
_diffrn_radiation_type MoK\a
_diffrn_radiation_wavelength 0.71073
_diffrn_reflns_av_R_equivalents 0.0254
_diffrn_reflns_av_unetI/netI 0.0123
_diffrn_reflns_limit_h_max 18
_diffrn_reflns_limit_h_min -18
_diffrn_reflns_limit_k_max 13
_diffrn_reflns_limit_k_min -13
_diffrn_reflns_limit_l_max 19
_diffrn_reflns_limit_l_min -19
_diffrn_reflns_number 19869
_diffrn_reflns_theta_full 25.024
_diffrn_reflns_theta_max 25.024
_diffrn_reflns_theta_min 3.146
_diffrn_source micro-source
_exptl_absorpt_coefficient_mu 0.640
_exptl_absorpt_correction_T_max 0.954
_exptl_absorpt_correction_T_min 0.888
_exptl_absorpt_correction_type analytical
_exptl_absorpt_process_details
;
[CrysAlisPro (Rigaku OD, 2015) based on
analytical numerical absorption correction using a multifaceted crystal
model (Clark & Reid, 1995)]
;
_exptl_crystal_colour black
_exptl_crystal_density_diffrn 1.681
_exptl_crystal_description block
_exptl_crystal_F_000 1440
_exptl_crystal_size_max 0.449
_exptl_crystal_size_mid 0.198
_exptl_crystal_size_min 0.131
_refine_diff_density_max 0.313
_refine_diff_density_min -0.302
_refine_ls_extinction_method none
_refine_ls_goodness_of_fit_ref 1.070
_refine_ls_hydrogen_treatment mixed
_refine_ls_matrix_type full
_refine_ls_number_parameters 265
_refine_ls_number_reflns 2431
_refine_ls_number_restraints 0
_refine_ls_restrained_S_all 1.070
_refine_ls_R_factor_all 0.0246
_refine_ls_R_factor_gt 0.0240
_refine_ls_shift/su_max 0.000
_refine_ls_shift/su_mean 0.000
_refine_ls_structure_factor_coef Fsqd
_refine_ls_weighting_details 'w=1/[\s^2^(Fo^2^)+(0.0287P)^2^+4.4687P] where P=(Fo^2^+2Fc^2^)/3'
_refine_ls_weighting_scheme calc
_refine_ls_wR_factor_gt 0.0639
_refine_ls_wR_factor_ref 0.0643
_reflns_number_gt 2345
_reflns_number_total 2431
_reflns_threshold_expression 'I > 2\s(I)'
_cod_data_source_file wm5703sup1.cif
_cod_data_source_block I
_cod_depositor_comments 'Adding full bibliography for 2022964.cif.'
_cod_original_sg_symbol_H-M 'C 2/c'
_cod_database_code 2022964
_cod_database_fobs_code 2022964
_shelx_space_group_comment
;
The symmetry employed for this shelxl refinement is uniquely defined
by the following loop, which should always be used as a source of
symmetry information in preference to the above space-group names.
They are only intended as comments.
;
_shelx_estimated_absorpt_t_min 0.762
_shelx_estimated_absorpt_t_max 0.921

loop_
_space_group_symop_operation_xyz
'x, y, z'
'-x, y, -z+1/2'
'x+1/2, y+1/2, z'
'-x+1/2, y+1/2, -z+1/2'
'-x, -y, -z'
'x, -y, z-1/2'
'-x+1/2, -y+1/2, -z'
'x+1/2, -y+1/2, z-1/2'

loop_
_atom_site_type_symbol
_atom_site_label
_atom_site_fract_x
_atom_site_fract_y
_atom_site_fract_z
_atom_site_U_iso_or_equiv
_atom_site_adp_type
_atom_site_calc_flag
_atom_site_occupancy
_atom_site_disorder_assembly
_atom_site_disorder_group
Fe Fe1 0.500000 0.51456(3) 0.750000 0.01084(10) Uani d 1 . .
O O1 0.49183(7) 0.33179(10) 0.53250(7) 0.0185(3) Uani d 1 . .
O O3 0.67899(8) 0.34064(11) 0.94355(8) 0.0230(3) Uani d 1 . .
O O5 0.58025(8) 0.84207(10) 0.72496(8) 0.0219(3) Uani d 1 . .
O O7 0.58585(9) 0.91495(11) 1.02775(9) 0.0309(3) Uani d 1 . .
O O8 0.62188(9) 0.74720(11) 0.97758(10) 0.0306(3) Uani d 1 . .
H H8 0.5866(19) 0.722(2) 1.0013(18) 0.054(8) Uiso d 1 . .
N N1 0.54198(8) 0.41708(11) 0.66990(8) 0.0140(3) Uani d 1 . .
N N3 0.61583(9) 0.47931(11) 0.83762(8) 0.0130(3) Uani d 1 . .
N N5 0.55986(8) 0.64326(11) 0.71280(8) 0.0137(3) Uani d 1 . .
N N7 0.63190(9) 0.42275(12) 0.66460(8) 0.0156(3) Uani d 1 . .
N N9 0.69873(9) 0.48505(11) 0.81754(8) 0.0148(3) Uani d 1 . .
N N11 0.64693(9) 0.63143(12) 0.70168(9) 0.0155(3) Uani d 1 . .
N N13 0.63652(10) 0.84256(13) 0.56441(10) 0.0185(3) Uani d 1 . .
H H13D 0.6113(14) 0.916(2) 0.5469(13) 0.028 Uiso d 1 . .
H H13E 0.6955(16) 0.8442(18) 0.5665(13) 0.028 Uiso d 1 . .
H H13F 0.6296(14) 0.8293(18) 0.6159(15) 0.028 Uiso d 1 . .
H H13G 0.6080(14) 0.789(2) 0.5275(14) 0.028 Uiso d 1 . .
C C1 0.48051(10) 0.37867(13) 0.59867(10) 0.0143(3) Uani d 1 . .
C C3 0.61482(10) 0.39725(13) 0.89673(10) 0.0149(3) Uani d 1 . .
C C5 0.54073(10) 0.75177(14) 0.73270(10) 0.0146(3) Uani d 1 . .
C C7 0.69757(10) 0.39761(14) 0.74949(10) 0.0162(3) Uani d 1 . .
H H3A 0.758539 0.393247 0.742223 0.019 Uiso calc 1 . .
H H3B 0.683704 0.320624 0.769698 0.019 Uiso calc 1 . .
C C9 0.71270(10) 0.60121(14) 0.78697(10) 0.0166(3) Uani d 1 . .
H H4A 0.774496 0.605943 0.781768 0.020 Uiso calc 1 . .
H H4B 0.708119 0.658987 0.831114 0.020 Uiso calc 1 . .
C C11 0.64715(11) 0.54171(14) 0.63704(10) 0.0173(3) Uani d 1 . .
H H6A 0.705955 0.543798 0.624954 0.021 Uiso calc 1 . .
H H6B 0.599543 0.560094 0.581832 0.021 Uiso calc 1 . .
C C13 0.68764(14) 0.91648(18) 0.94181(14) 0.0283(4) Uani d 1 . .
H H13A 0.7117(17) 0.984(2) 0.9689(16) 0.042 Uiso d 1 . .
H H13B 0.6571(16) 0.926(2) 0.8850(17) 0.042 Uiso d 1 . .
H H13C 0.7317(17) 0.867(2) 0.9373(15) 0.042 Uiso d 1 . .
C C14 0.62703(11) 0.86083(15) 0.98682(11) 0.0211(4) Uani d 1 . .
O O2 0.5695(5) 0.1300(5) 0.6914(4) 0.0264(14) Uani d 0.25 A 1
H H2 0.564306 0.114115 0.639008 0.040 Uiso d 0.25 A 1
O O4 0.4878(4) 0.1137(5) 0.6462(5) 0.0307(15) Uani d 0.25 B 2
H H4 0.523622 0.105568 0.616529 0.046 Uiso d 0.25 B 2
O O6 0.4189(3) 0.1429(5) 0.6588(4) 0.0316(12) Uani d 0.25 A 1
O O10 0.6091(4) 0.1341(5) 0.7634(4) 0.0303(12) Uani d 0.25 B 2
C C12 0.4935(6) 0.1199(6) 0.7018(6) 0.039(2) Uani d 0.5 A 1
H H12A 0.520573 0.050427 0.684862 0.058 Uiso d 0.25 A 1
H H12B 0.520573 0.189367 0.684862 0.058 Uiso d 0.25 A 1
H H12C 0.428294 0.119897 0.672332 0.058 Uiso d 0.25 A 1
C C15 0.5341(6) 0.1169(5) 0.7245(7) 0.041(2) Uani d 0.5 B 2
H H15C 0.571635 0.047433 0.741920 0.061 Uiso d 0.25 B 2
H H15B 0.571635 0.186372 0.741920 0.061 Uiso d 0.25 B 2
H H15A 0.506375 0.116903 0.660900 0.061 Uiso d 0.25 B 2

loop_
_atom_site_aniso_label
_atom_site_aniso_U_11
_atom_site_aniso_U_22
_atom_site_aniso_U_33
_atom_site_aniso_U_12
_atom_site_aniso_U_13
_atom_site_aniso_U_23
Fe1 0.01181(17) 0.01133(17) 0.00910(16) 0.000 0.00276(12) 0.000
O1 0.0187(6) 0.0216(6) 0.0146(6) 0.0041(5) 0.0039(4) -0.0050(5)
O3 0.0175(6) 0.0266(6) 0.0234(6) 0.0029(5) 0.0039(5) 0.0125(5)
O5 0.0253(6) 0.0152(6) 0.0282(6) -0.0036(5) 0.0126(5) 0.0001(5)
O7 0.0368(8) 0.0237(7) 0.0423(8) -0.0063(6) 0.0269(7) -0.0046(6)
O8 0.0316(7) 0.0218(7) 0.0475(8) -0.0062(6) 0.0254(7) -0.0035(6)
N1 0.0126(6) 0.0156(7) 0.0138(6) 0.0024(5) 0.0038(5) -0.0008(5)
N3 0.0114(6) 0.0151(6) 0.0120(6) -0.0015(5) 0.0027(5) 0.0009(5)
N5 0.0130(6) 0.0151(7) 0.0149(6) 0.0011(5) 0.0067(5) 0.0023(5)
N7 0.0122(6) 0.0197(7) 0.0156(7) 0.0035(5) 0.0050(5) 0.0006(5)
N9 0.0117(6) 0.0172(7) 0.0153(7) -0.0006(5) 0.0039(5) 0.0019(5)
N11 0.0132(6) 0.0181(7) 0.0170(7) 0.0015(5) 0.0074(5) 0.0035(5)
N13 0.0203(8) 0.0174(8) 0.0173(7) -0.0037(6) 0.0048(6) -0.0026(6)
C1 0.0174(8) 0.0120(7) 0.0128(7) 0.0034(6) 0.0033(6) 0.0011(6)
C3 0.0163(8) 0.0149(8) 0.0126(7) -0.0018(6) 0.0033(6) -0.0007(6)
C5 0.0160(8) 0.0151(8) 0.0115(7) -0.0003(6) 0.0024(6) 0.0012(6)
C7 0.0143(8) 0.0182(8) 0.0159(8) 0.0039(6) 0.0041(6) 0.0019(6)
C9 0.0138(7) 0.0178(8) 0.0182(8) -0.0020(6) 0.0049(6) 0.0029(6)
C11 0.0166(8) 0.0221(8) 0.0150(8) 0.0036(6) 0.0075(6) 0.0031(6)
C13 0.0318(10) 0.0263(10) 0.0330(11) -0.0074(8) 0.0193(9) -0.0042(8)
C14 0.0186(8) 0.0230(9) 0.0217(9) -0.0042(7) 0.0058(7) -0.0019(7)
O2 0.027(4) 0.030(3) 0.026(4) 0.001(2) 0.015(3) 0.004(2)
O4 0.031(4) 0.035(3) 0.030(4) 0.005(2) 0.015(3) 0.004(3)
O6 0.024(3) 0.034(3) 0.033(3) 0.002(2) 0.001(3) 0.006(2)
O10 0.024(3) 0.035(3) 0.033(3) -0.005(2) 0.010(3) -0.003(2)
C12 0.029(4) 0.029(3) 0.056(7) 0.001(3) 0.009(4) 0.026(3)
C15 0.041(5) 0.015(2) 0.053(6) -0.001(3) -0.005(5) 0.007(2)

loop_
_atom_type_symbol
_atom_type_description
_atom_type_scat_dispersion_real
_atom_type_scat_dispersion_imag
_atom_type_scat_source
C C 0.0033 0.0016 'International Tables Vol C Tables 4.2.6.8 and 6.1.1.4'
H H 0.0000 0.0000 'International Tables Vol C Tables 4.2.6.8 and 6.1.1.4'
Fe Fe 0.3463 0.8444 'International Tables Vol C Tables 4.2.6.8 and 6.1.1.4'
N N 0.0061 0.0033 'International Tables Vol C Tables 4.2.6.8 and 6.1.1.4'
O O 0.0106 0.0060 'International Tables Vol C Tables 4.2.6.8 and 6.1.1.4'

loop_
_geom_angle_atom_site_label_1
_geom_angle_atom_site_label_2
_geom_angle_atom_site_label_3
_geom_angle_site_symmetry_1
_geom_angle_site_symmetry_3
_geom_angle
_geom_angle_publ_flag
N5 Fe1 N1 2_656 . 157.78(5) ?
N5 Fe1 N1 . 2_656 157.78(5) ?
N5 Fe1 N1 2_656 2_656 87.15(5) ?
N1 Fe1 N1 . 2_656 110.14(8) ?
N5 Fe1 N3 . 2_656 111.05(5) ?
N5 Fe1 N3 2_656 2_656 87.56(5) ?
N1 Fe1 N3 2_656 2_656 86.36(5) ?
N1 Fe1 N3 . . 86.36(5) y
N1 Fe1 N3 2_656 . 80.01(5) ?
N1 Fe1 N5 . . 87.15(5) y
N5 Fe1 N3 . . 87.56(5) y
N1 Fe1 N3 . 2_656 80.01(5) y
N5 Fe1 N3 2_656 . 111.05(5) ?
N5 Fe1 N5 . 2_656 80.18(7) y
N3 Fe1 N3 2_656 . 156.12(8) ?
C14 O8 H8 . . 109(2) ?
C1 N1 N7 . . 115.28(12) ?
C1 N1 Fe1 . . 117.46(10) ?
N7 N1 Fe1 . . 122.60(10) ?
C3 N3 N9 . . 113.47(12) ?
C3 N3 Fe1 . . 116.60(10) ?
N9 N3 Fe1 . . 121.71(9) ?
C5 N5 N11 . . 113.90(12) ?
C5 N5 Fe1 . . 118.46(10) ?
N11 N5 Fe1 . . 121.89(9) ?
N1 N7 C7 . . 110.79(12) ?
N1 N7 C11 . . 107.95(11) ?
C7 N7 C11 . . 109.38(12) ?
N3 N9 C9 . . 110.80(12) ?
N3 N9 C7 . . 109.02(12) ?
C9 N9 C7 . . 110.14(12) ?
N5 N11 C11 . . 111.24(12) ?
N5 N11 C9 . . 108.82(11) ?
C11 N11 C9 . . 109.88(12) ?
H13D N13 H13E . . 108.6(18) ?
H13D N13 H13F . . 106.2(18) ?
H13E N13 H13F . . 112.3(18) ?
H13D N13 H13G . . 110.3(18) ?
H13E N13 H13G . . 109.8(19) ?
H13F N13 H13G . . 109.6(19) ?
O1 C1 N1 . . 128.86(14) ?
O1 C1 C3 . 2_656 119.45(13) ?
N1 C1 C3 . 2_656 111.69(13) ?
O3 C3 N3 . . 128.37(14) ?
O3 C3 C1 . 2_656 120.94(14) ?
N3 C3 C1 . 2_656 110.69(13) ?
O5 C5 N5 . . 127.40(14) ?
O5 C5 C5 . 2_656 121.93(9) ?
N5 C5 C5 . 2_656 110.67(8) ?
N7 C7 N9 . . 113.67(12) ?
N7 C7 H3A . . 108.8 ?
N9 C7 H3A . . 108.8 ?
N7 C7 H3B . . 108.8 ?
N9 C7 H3B . . 108.8 ?
H3A C7 H3B . . 107.7 ?
N9 C9 N11 . . 113.19(13) ?
N9 C9 H4A . . 108.9 ?
N11 C9 H4A . . 108.9 ?
N9 C9 H4B . . 108.9 ?
N11 C9 H4B . . 108.9 ?
H4A C9 H4B . . 107.8 ?
N11 C11 N7 . . 113.98(12) ?
N11 C11 H6A . . 108.8 ?
N7 C11 H6A . . 108.8 ?
N11 C11 H6B . . 108.8 ?
N7 C11 H6B . . 108.8 ?
H6A C11 H6B . . 107.7 ?
C14 C13 H13A . . 111.3(15) ?
C14 C13 H13B . . 109.2(15) ?
H13A C13 H13B . . 113(2) ?
C14 C13 H13C . . 111.9(15) ?
H13A C13 H13C . . 111(2) ?
H13B C13 H13C . . 100(2) ?
O7 C14 O8 . . 123.05(16) ?
O7 C14 C13 . . 123.51(17) ?
O8 C14 C13 . . 113.44(15) ?
C12 O2 H2 . . 107.9 ?
C12 O2 H12A . . 47.6 ?
H2 O2 H12A . . 82.9 ?
C12 O2 H12B . . 50.2 ?
H2 O2 H12B . . 101.8 ?
H12A O2 H12B . . 94.2 ?
C15 O4 H4 . . 107.3 ?
C15 O4 H15A . . 28.6 ?
H4 O4 H15A . . 79.9 ?
C12 O6 H12C . . 46.5 ?
C15 O10 H15C . . 50.1 ?
C15 O10 H15B . . 56.0 ?
H15C O10 H15B . . 105.9 ?
O6 C12 O2 . . 134.3(9) ?
O6 C12 C12 . 2_656 113.8(10) ?
O2 C12 C12 . 2_656 107.6(9) ?
O6 C12 H12A . . 116.5 ?
O2 C12 H12A . . 62.4 ?
C12 C12 H12A 2_656 . 110.6 ?
O6 C12 H12B . . 94.6 ?
O2 C12 H12B . . 51.9 ?
C12 C12 H12B 2_656 . 110.6 ?
H12A C12 H12B . . 109.5 ?
O6 C12 H12C . . 14.8 ?
O2 C12 H12C . . 144.8 ?
C12 C12 H12C 2_656 . 107.2 ?
H12A C12 H12C . . 109.5 ?
H12B C12 H12C . . 109.5 ?
H15A C15 O10 . . 127.8 ?
H15A C15 O4 . . 8.8 ?
O10 C15 O4 . . 136.6(10) ?
H15A C15 C15 . 2_656 113.7 ?
O10 C15 C15 . 2_656 117.4(11) ?
O4 C15 C15 . 2_656 105.1(10) ?
H15A C15 H15C . . 109.5 ?
O10 C15 H15C . . 64.6 ?
O4 C15 H15C . . 112.1 ?
C15 C15 H15C 2_656 . 107.3 ?
H15A C15 H15B . . 109.5 ?
O10 C15 H15B . . 45.0 ?
O4 C15 H15B . . 115.1 ?
C15 C15 H15B 2_656 . 107.3 ?
H15C C15 H15B . . 109.5 ?
H15A C15 H15A . . 0.0 ?
O10 C15 H15A . . 127.8 ?
O4 C15 H15A . . 8.8 ?
C15 C15 H15A 2_656 . 113.7 ?
H15C C15 H15A . . 109.5 ?
H15B C15 H15A . . 109.5 ?

loop_
_geom_bond_atom_site_label_1
_geom_bond_atom_site_label_2
_geom_bond_site_symmetry_2
_geom_bond_distance
_geom_bond_publ_flag
Fe1 N1 . 1.9610(13) y
Fe1 N1 2_656 1.9610(13) ?
Fe1 N3 2_656 1.9617(13) ?
Fe1 N3 . 1.9617(13) y
Fe1 N5 . 1.9376(13) y
Fe1 N5 2_656 1.9376(13) ?
O1 C1 . 1.2502(19) ?
O3 C3 . 1.2370(19) ?
O5 C5 . 1.2330(19) ?
O7 C14 . 1.218(2) ?
O8 C14 . 1.317(2) ?
O8 H8 . 0.81(3) ?
N1 C1 . 1.324(2) ?
N1 N7 . 1.4266(18) ?
N3 C3 . 1.342(2) ?
N3 N9 . 1.4205(18) ?
N5 C5 . 1.345(2) ?
N5 N11 . 1.4236(17) ?
N7 C7 . 1.463(2) ?
N7 C11 . 1.481(2) ?
N9 C9 . 1.464(2) ?
N9 C7 . 1.482(2) ?
N11 C11 . 1.465(2) ?
N11 C9 . 1.481(2) ?
N13 H13D . 0.94(2) ?
N13 H13E . 0.91(2) ?
N13 H13F . 0.88(2) ?
N13 H13G . 0.87(2) ?
C1 C3 2_656 1.520(2) ?
C5 C5 2_656 1.528(3) ?
C7 H3A . 0.9900 ?
C7 H3B . 0.9900 ?
C9 H4A . 0.9900 ?
C9 H4B . 0.9900 ?
C11 H6A . 0.9900 ?
C11 H6B . 0.9900 ?
C13 C14 . 1.493(2) ?
C13 H13A . 0.92(3) ?
C13 H13B . 0.90(3) ?
C13 H13C . 0.91(3) ?
O2 C12 . 1.246(11) ?
O2 H2 . 0.8400 ?
O2 H12A . 1.1750 ?
O2 H12B . 1.0032 ?
O4 C15 . 1.244(12) ?
O4 H4 . 0.8399 ?
O4 H15A . 0.3140 ?
O6 C12 . 1.186(10) ?
O6 H12C . 0.3459 ?
O10 C15 . 1.161(10) ?
O10 H15C . 1.1550 ?
O10 H15B . 0.8358 ?
C12 C12 2_656 1.50(2) ?
C12 H12A . 0.9800 ?
C12 H12B . 0.9800 ?
C12 H12C . 0.9802 ?
C15 H15A . 0.9798 ?
C15 C15 2_656 1.52(2) ?
C15 H15C . 0.9800 ?
C15 H15B . 0.9800 ?
C15 H15A . 0.9798 ?

loop_
_geom_hbond_atom_site_label_D
_geom_hbond_atom_site_label_H
_geom_hbond_atom_site_label_A
_geom_hbond_site_symmetry_A
_geom_hbond_distance_DH
_geom_hbond_distance_HA
_geom_hbond_distance_DA
_geom_hbond_angle_DHA
_geom_hbond_publ_flag
O2 H2 O7 6_565 0.84 1.94 2.763(6) 165.1 yes
O2 H12B N1 . 1.00 2.66 3.338(6) 124.7 yes
O2 H12A O5 1_545 1.17 2.58 3.356(6) 122.0 yes
O4 H4 O7 6_565 0.84 1.96 2.792(7) 168.9 yes
O8 H8 O1 6_566 0.81(3) 1.80(3) 2.6007(17) 168(3) yes
O10 H15C O5 1_545 1.15 2.39 3.425(6) 148.1 yes
N13 H13D O7 6_575 0.94(2) 1.99(2) 2.913(2) 166.4(18) yes
N13 H13E O3 4_656 0.91(2) 2.00(2) 2.9073(19) 173.2(19) yes
N13 H13E N9 4_656 0.91(2) 2.64(2) 3.146(2) 116.5(16) yes
N13 H13F O5 . 0.88(2) 2.12(2) 2.9606(19) 160.7(19) yes
N13 H13F N11 . 0.88(2) 2.63(2) 3.252(2) 128.3(17) yes
N13 H13G O1 5_666 0.87(2) 2.09(2) 2.9241(19) 158.8(19) yes
N13 H13G O3 6_565 0.87(2) 2.48(2) 3.0698(19) 125.0(17) yes
C7 H3A O5 4_646 0.99 2.47 3.4109(19) 158.7 yes
C7 H3B O10 . 0.99 2.43 3.366(6) 158.0 yes
C9 H4A O2 4_656 0.99 2.35 3.312(7) 164.8 yes
C9 H4A O10 4_656 0.99 2.17 3.132(5) 164.9 yes
C11 H6B O1 5_666 0.99 2.31 3.2606(19) 159.6 yes
C12 H12B N1 . 0.98 2.66 3.575(7) 154.8 yes
C12 H12A O5 1_545 0.98 2.58 3.448(7) 147.3 yes
C13 H13B O5 . 0.90(3) 2.67(3) 3.480(2) 151(2) yes
C13 H13C O8 7_667 0.91(3) 2.63(3) 3.416(3) 146(2) yes
C15 H15C O5 1_545 0.98 2.39 3.245(6) 145.6 yes

loop_
_geom_torsion_atom_site_label_1
_geom_torsion_atom_site_label_2
_geom_torsion_atom_site_label_3
_geom_torsion_atom_site_label_4
_geom_torsion_site_symmetry_1
_geom_torsion_site_symmetry_2
_geom_torsion_site_symmetry_3
_geom_torsion_site_symmetry_4
_geom_torsion
_geom_torsion_publ_flag
C1 N1 N7 C7 . . . . -146.37(14) ?
Fe1 N1 N7 C7 . . . . 58.47(15) ?
C1 N1 N7 C11 . . . . 93.89(15) ?
Fe1 N1 N7 C11 . . . . -61.27(14) ?
C3 N3 N9 C9 . . . . -154.44(13) ?
Fe1 N3 N9 C9 . . . . 58.19(15) ?
C3 N3 N9 C7 . . . . 84.19(15) ?
Fe1 N3 N9 C7 . . . . -63.18(14) ?
C5 N5 N11 C11 . . . . -148.26(13) ?
Fe1 N5 N11 C11 . . . . 58.90(15) ?
C5 N5 N11 C9 . . . . 90.56(15) ?
Fe1 N5 N11 C9 . . . . -62.28(14) ?
N7 N1 C1 O1 . . . . 11.1(2) ?
Fe1 N1 C1 O1 . . . . 167.61(13) ?
N7 N1 C1 C3 . . . 2_656 -168.97(12) ?
Fe1 N1 C1 C3 . . . 2_656 -12.47(17) ?
N9 N3 C3 O3 . . . . 11.7(2) ?
Fe1 N3 C3 O3 . . . . 160.86(14) ?
N9 N3 C3 C1 . . . 2_656 -168.31(12) ?
Fe1 N3 C3 C1 . . . 2_656 -19.18(16) ?
N11 N5 C5 O5 . . . . 15.8(2) ?
Fe1 N5 C5 O5 . . . . 169.60(13) ?
N11 N5 C5 C5 . . . 2_656 -164.79(14) ?
Fe1 N5 C5 C5 . . . 2_656 -11.0(2) ?
N1 N7 C7 N9 . . . . -65.02(16) ?
C11 N7 C7 N9 . . . . 53.87(16) ?
N3 N9 C7 N7 . . . . 67.24(16) ?
C9 N9 C7 N7 . . . . -54.54(16) ?
N3 N9 C9 N11 . . . . -66.79(16) ?
C7 N9 C9 N11 . . . . 53.92(16) ?
N5 N11 C9 N9 . . . . 68.10(16) ?
C11 N11 C9 N9 . . . . -53.92(16) ?
N5 N11 C11 N7 . . . . -66.46(16) ?
C9 N11 C11 N7 . . . . 54.10(16) ?
N1 N7 C11 N11 . . . . 66.44(16) ?
C7 N7 C11 N11 . . . . -54.19(16) ?
